data_2242192
loop_
_publ_author_name
'Ellandula, Shravan Kumar'
'Opoku Amoako, Cosmos'
'Mague, Joel T.'
'Chandrasekaran, Perumalreddy'

_publ_section_title
;
 Crystal structure of unsymmetrical \a-diimine palladium(II) complex
 <i>cis</i>-[{ArN=C(Me)--(Et)C=NAr}PdCl~2~] [Ar = 2,6-(iPr)~2~C~6~H~3~]
;
_journal_coeditor_code NK2238
_journal_issue 8
_journal_name_full 'Acta Crystallographica Section E'
_journal_page_first 1148
_journal_page_last 1150
_journal_paper_doi 10.1107/S2056989017009616
_journal_volume 73
_journal_year 2017
_chemical_formula_iupac '[Pd Cl2 (C29 H42 N2)], C2 H4 Cl2'
_chemical_formula_moiety 'C29 H42 Cl2 N2 Pd, C2 H4 Cl2'
_chemical_formula_sum 'C31 H46 Cl4 N2 Pd'
_chemical_formula_weight 694.90
_chemical_name_systematic
;
<i>cis</i>-(<i>N</i>-{2-[2,6-bis(propan-2-yl)phenylimino]pentan-3-ylidene}-\
2,6-bis(propan-2-yl)aniline)dichloridopalladium(II) 1,2-dichloroethane
monosolvate
;
_space_group_crystal_system monoclinic
_space_group_IT_number 14
_space_group_name_Hall '-P 2ybc'
_space_group_name_H-M_alt 'P 1 21/c 1'
_symmetry_space_group_name_Hall '-P 2ybc'
_symmetry_space_group_name_H-M 'P 1 21/c 1'
_atom_sites_solution_hydrogens geom
_atom_sites_solution_primary direct
_atom_sites_solution_secondary difmap
_audit_creation_method SHELXL-2013
_cell_angle_alpha 90
_cell_angle_beta 100.405(2)
_cell_angle_gamma 90
_cell_formula_units_Z 4
_cell_length_a 8.7203(12)
_cell_length_b 20.124(3)
_cell_length_c 19.526(3)
_cell_measurement_reflns_used 9868
_cell_measurement_temperature 150(2)
_cell_measurement_theta_max 29.0353
_cell_measurement_theta_min 2.2851
_cell_volume 3370.2(9)
_computing_cell_refinement
;
<i>SAINT</i> (Bruker, 2013)
;
_computing_data_collection
;
<i>APEX2</i> (Bruker, 2013)
;
_computing_data_reduction
;
<i>SAINT</i> (Bruker, 2013)
;
_computing_molecular_graphics
;
<i>Mercury</i> (Macrae et al., 2006)
;
_computing_publication_material
;
<i>SHELXTL</i> (Sheldrick, 2008)
;
_computing_structure_refinement
;
SHELXL2013 (Sheldrick, 2015b)
;
_computing_structure_solution
;
<i>SHELXT</i> (Sheldrick, 2015a)
;
_diffrn_ambient_temperature 150(2)
_diffrn_detector_area_resol_mean 8.3660
_diffrn_measured_fraction_theta_full 0.993
_diffrn_measured_fraction_theta_max 0.987
_diffrn_measurement_device_type 'Bruker SMART APEX CCD'
_diffrn_measurement_method '\f and \w scans'
_diffrn_radiation_monochromator graphite
_diffrn_radiation_type MoK\a
_diffrn_radiation_wavelength 0.71073
_diffrn_reflns_av_R_equivalents 0.0655
_diffrn_reflns_limit_h_max 11
_diffrn_reflns_limit_h_min -11
_diffrn_reflns_limit_k_max 27
_diffrn_reflns_limit_k_min -27
_diffrn_reflns_limit_l_max 26
_diffrn_reflns_limit_l_min -26
_diffrn_reflns_number 61138
_diffrn_reflns_theta_full 28.875
_diffrn_reflns_theta_max 29.078
_diffrn_reflns_theta_min 2.024
_exptl_absorpt_coefficient_mu 0.890
_exptl_absorpt_correction_T_max 0.95
_exptl_absorpt_correction_T_min 0.75
_exptl_absorpt_correction_type multi-scan
_exptl_absorpt_process_details
;
(<i>SADABS</i>; Bruker, 2013)
;
_exptl_crystal_colour orange
_exptl_crystal_density_diffrn 1.370
_exptl_crystal_density_method 'not measured'
_exptl_crystal_description block
_exptl_crystal_F_000 1440
_exptl_crystal_size_max 0.120
_exptl_crystal_size_mid 0.070
_exptl_crystal_size_min 0.060
_refine_diff_density_max 1.046
_refine_diff_density_min -0.721
_refine_ls_extinction_method none
_refine_ls_goodness_of_fit_ref 1.023
_refine_ls_hydrogen_treatment constr
_refine_ls_matrix_type full
_refine_ls_number_parameters 366
_refine_ls_number_reflns 8905
_refine_ls_number_restraints 3
_refine_ls_restrained_S_all 1.022
_refine_ls_R_factor_all 0.0526
_refine_ls_R_factor_gt 0.0362
_refine_ls_shift/su_max 0.001
_refine_ls_shift/su_mean 0.000
_refine_ls_structure_factor_coef Fsqd
_refine_ls_weighting_details 'w=1/[\s^2^(Fo^2^)+(0.0262P)^2^+4.3833P] where P=(Fo^2^+2Fc^2^)/3'
_refine_ls_weighting_scheme calc
_refine_ls_wR_factor_gt 0.0763
_refine_ls_wR_factor_ref 0.0841
_reflns_number_gt 7064
_reflns_number_total 8905
_reflns_threshold_expression 'I > 2\s(I)'
_cod_data_source_file nk2238sup1.cif
_cod_data_source_block I
_cod_original_cell_volume 3370.2(8)
_cod_database_code 2242192
_shelx_space_group_comment
;
The symmetry employed for this shelxl refinement is uniquely defined
by the following loop, which should always be used as a source of
symmetry information in preference to the above space-group names.
They are only intended as comments.
;
_shelx_estimated_absorpt_t_min 0.901
_shelx_estimated_absorpt_t_max 0.949
_shelxl_version_number .2013

loop_
_space_group_symop_operation_xyz
'x, y, z'
'-x, y+1/2, -z+1/2'
'-x, -y, -z'
'x, -y-1/2, z-1/2'

loop_
_atom_site_type_symbol
_atom_site_label
_atom_site_fract_x
_atom_site_fract_y
_atom_site_fract_z
_atom_site_U_iso_or_equiv
_atom_site_adp_type
_atom_site_calc_flag
_atom_site_occupancy
_atom_site_disorder_assembly
_atom_site_disorder_group
Pd Pd1 0.58521(2) 0.59694(2) 0.75141(2) 0.01564(5) Uani d 1 . .
Cl Cl1 0.37729(6) 0.66529(3) 0.75421(4) 0.02564(14) Uani d 1 . .
Cl Cl2 0.41985(7) 0.51846(3) 0.69488(4) 0.03261(16) Uani d 1 . .
N N1 0.7481(2) 0.66321(9) 0.79623(10) 0.0149(4) Uani d 1 . .
N N2 0.7819(2) 0.54249(9) 0.75778(10) 0.0161(4) Uani d 1 . .
C C1 0.8916(3) 0.64435(11) 0.79990(12) 0.0169(4) Uani d 1 . .
C C2 0.9110(3) 0.57412(11) 0.77849(12) 0.0164(4) Uani d 1 . .
C C3 1.0301(3) 0.68623(12) 0.82792(15) 0.0255(5) Uani d 1 . .
H H3A 0.9973 0.7326 0.8309 0.038 Uiso calc 1 . .
H H3B 1.1064 0.6832 0.7969 0.038 Uiso calc 1 . .
H H3C 1.0774 0.6704 0.8744 0.038 Uiso calc 1 . .
C C4 1.0697(3) 0.54369(12) 0.78581(13) 0.0219(5) Uani d 1 . .
H H4A 1.1408 0.5757 0.7690 0.026 Uiso calc 1 . .
H H4B 1.0635 0.5036 0.7560 0.026 Uiso calc 1 . .
C C5 1.1381(4) 0.52428(17) 0.86098(18) 0.0447(8) Uani d 1 . .
H H5A 1.1389 0.5632 0.8912 0.067 Uiso calc 1 . .
H H5B 1.2449 0.5081 0.8634 0.067 Uiso calc 1 . .
H H5C 1.0742 0.4892 0.8764 0.067 Uiso calc 1 . .
C C6 0.7112(2) 0.72682(11) 0.82331(13) 0.0185(5) Uani d 1 . .
C C7 0.6592(3) 0.72574(13) 0.88714(14) 0.0244(5) Uani d 1 . .
C C8 0.6266(3) 0.78723(15) 0.91504(16) 0.0360(7) Uani d 1 . .
H H8 0.5945 0.7887 0.9590 0.043 Uiso calc 1 . .
C C9 0.6403(3) 0.84530(15) 0.87975(18) 0.0406(8) Uani d 1 . .
H H9 0.6177 0.8865 0.8995 0.049 Uiso calc 1 . .
C C10 0.6868(3) 0.84447(13) 0.81571(17) 0.0341(7) Uani d 1 . .
H H10 0.6935 0.8851 0.7917 0.041 Uiso calc 1 . .
C C11 0.7240(3) 0.78526(12) 0.78559(14) 0.0228(5) Uani d 1 . .
C C12 0.6414(3) 0.66100(14) 0.92528(14) 0.0305(6) Uani d 1 . .
H H12 0.6311 0.6245 0.8900 0.037 Uiso calc 1 . .
C C13 0.7856(4) 0.6460(2) 0.97959(19) 0.0546(9) Uani d 1 . .
H H13A 0.8762 0.6414 0.9567 0.082 Uiso calc 1 . .
H H13B 0.7698 0.6046 1.0037 0.082 Uiso calc 1 . .
H H13C 0.8037 0.6825 1.0134 0.082 Uiso calc 1 . .
C C14 0.4941(4) 0.6598(2) 0.95766(19) 0.0508(9) Uani d 1 . .
H H14A 0.5043 0.6923 0.9956 0.076 Uiso calc 1 . .
H H14B 0.4802 0.6153 0.9760 0.076 Uiso calc 1 . .
H H14C 0.4034 0.6711 0.9221 0.076 Uiso calc 1 . .
C C15 0.7721(3) 0.78374(13) 0.71450(14) 0.0273(6) Uani d 1 . .
H H15 0.8556 0.7494 0.7165 0.033 Uiso calc 1 . .
C C16 0.8396(4) 0.84954(16) 0.69451(19) 0.0442(8) Uani d 1 . .
H H16A 0.7579 0.8836 0.6881 0.066 Uiso calc 1 . .
H H16B 0.8794 0.8439 0.6510 0.066 Uiso calc 1 . .
H H16C 0.9249 0.8634 0.7316 0.066 Uiso calc 1 . .
C C17 0.6363(4) 0.76249(16) 0.65765(16) 0.0384(7) Uani d 1 . .
H H17A 0.5981 0.7189 0.6693 0.058 Uiso calc 1 . .
H H17B 0.6720 0.7598 0.6129 0.058 Uiso calc 1 . .
H H17C 0.5520 0.7952 0.6544 0.058 Uiso calc 1 . .
C C18 0.7773(3) 0.47125(11) 0.74689(13) 0.0189(5) Uani d 1 . .
C C19 0.7886(3) 0.44508(12) 0.68145(14) 0.0237(5) Uani d 1 . .
C C20 0.7675(3) 0.37677(13) 0.67250(16) 0.0322(6) Uani d 1 . .
H H20 0.7749 0.3574 0.6289 0.039 Uiso calc 1 . .
C C21 0.7363(3) 0.33683(14) 0.72531(18) 0.0382(7) Uani d 1 . .
H H21 0.7187 0.2906 0.7175 0.046 Uiso calc 1 . .
C C22 0.7304(3) 0.36388(13) 0.78997(17) 0.0338(7) Uani d 1 . .
H H22 0.7125 0.3354 0.8266 0.041 Uiso calc 1 . .
C C23 0.7499(3) 0.43164(12) 0.80269(14) 0.0233(5) Uani d 1 . .
C C24 0.8220(3) 0.48775(14) 0.62187(14) 0.0321(6) Uani d 1 . .
H H24 0.8367 0.5346 0.6389 0.038 Uiso calc 1 . .
C C25 0.6858(4) 0.4866(2) 0.56041(18) 0.0575(10) Uani d 1 . .
H H25A 0.6683 0.4410 0.5433 0.086 Uiso calc 1 . .
H H25B 0.7103 0.5150 0.5230 0.086 Uiso calc 1 . .
H H25C 0.5916 0.5032 0.5755 0.086 Uiso calc 1 . .
C C26 0.9727(4) 0.46537(18) 0.59885(17) 0.0437(8) Uani d 1 . .
H H26A 1.0602 0.4699 0.6379 0.066 Uiso calc 1 . .
H H26B 0.9916 0.4931 0.5599 0.066 Uiso calc 1 . .
H H26C 0.9627 0.4188 0.5840 0.066 Uiso calc 1 . .
C C27 0.7369(3) 0.46004(14) 0.87351(15) 0.0303(6) Uani d 1 . .
H H27 0.7809 0.5061 0.8761 0.036 Uiso calc 1 . .
C C28 0.8298(5) 0.4201(2) 0.93406(19) 0.0575(10) Uani d 1 . .
H H28A 0.7837 0.3757 0.9352 0.086 Uiso calc 1 . .
H H28B 0.8267 0.4430 0.9780 0.086 Uiso calc 1 . .
H H28C 0.9382 0.4159 0.9276 0.086 Uiso calc 1 . .
C C29 0.5665(4) 0.46518(17) 0.88211(18) 0.0448(8) Uani d 1 . .
H H29A 0.5082 0.4916 0.8439 0.067 Uiso calc 1 . .
H H29B 0.5608 0.4867 0.9266 0.067 Uiso calc 1 . .
H H29C 0.5212 0.4206 0.8813 0.067 Uiso calc 1 . .
C C30 0.2422(5) 0.6816(2) 0.5728(2) 0.0542(11) Uani d 0.8596(15) A 1
H H30A 0.3380 0.6585 0.5652 0.065 Uiso calc 0.8596(15) A 1
H H30B 0.2716 0.7124 0.6126 0.065 Uiso calc 0.8596(15) A 1
C C31 0.1302(4) 0.63193(19) 0.5906(2) 0.0400(8) Uani d 0.8596(15) A 1
H H31A 0.1851 0.6022 0.6274 0.048 Uiso calc 0.8596(15) A 1
H H31B 0.0916 0.6044 0.5490 0.048 Uiso calc 0.8596(15) A 1
Cl Cl3 0.1657(2) 0.72810(7) 0.49755(7) 0.0786(4) Uani d 0.8596(15) A 1
Cl Cl4 -0.03082(14) 0.66888(7) 0.61983(7) 0.0674(4) Uani d 0.8596(15) A 1
C C30A 0.221(3) 0.6435(9) 0.5775(14) 0.0542(11) Uani d 0.1404(15) A 2
H H30C 0.1800 0.6054 0.5478 0.065 Uiso calc 0.1404(15) A 2
H H30D 0.3091 0.6269 0.6127 0.065 Uiso calc 0.1404(15) A 2
C C31A 0.0988(15) 0.6665(12) 0.6140(9) 0.0400(8) Uani d 0.1404(15) A 2
H H31C 0.1251 0.7116 0.6330 0.048 Uiso calc 0.1404(15) A 2
H H31D 0.0927 0.6364 0.6535 0.048 Uiso calc 0.1404(15) A 2
Cl Cl3A 0.2944(13) 0.7025(4) 0.5251(4) 0.0786(4) Uani d 0.1404(15) A 2
Cl Cl4A -0.0833(8) 0.6687(4) 0.5576(4) 0.0674(4) Uani d 0.1404(15) A 2

loop_
_atom_site_aniso_label
_atom_site_aniso_U_11
_atom_site_aniso_U_22
_atom_site_aniso_U_33
_atom_site_aniso_U_12
_atom_site_aniso_U_13
_atom_site_aniso_U_23
Pd1 0.01196(8) 0.01091(8) 0.02380(10) -0.00011(6) 0.00254(6) -0.00023(7)
Cl1 0.0149(2) 0.0192(3) 0.0426(4) 0.0026(2) 0.0049(2) -0.0047(3)
Cl2 0.0189(3) 0.0178(3) 0.0571(5) -0.0020(2) -0.0040(3) -0.0095(3)
N1 0.0152(8) 0.0123(9) 0.0173(9) 0.0000(7) 0.0029(7) 0.0009(7)
N2 0.0143(8) 0.0135(9) 0.0212(10) 0.0008(7) 0.0046(8) 0.0024(8)
C1 0.0158(10) 0.0155(11) 0.0197(11) -0.0001(8) 0.0038(9) 0.0003(9)
C2 0.0173(10) 0.0144(11) 0.0183(11) 0.0005(8) 0.0051(9) 0.0013(9)
C3 0.0163(11) 0.0200(12) 0.0392(15) -0.0007(9) 0.0023(11) -0.0067(11)
C4 0.0132(10) 0.0201(12) 0.0326(14) 0.0021(9) 0.0050(10) -0.0045(10)
C5 0.0336(16) 0.0442(19) 0.053(2) 0.0115(14) 0.0008(15) 0.0008(16)
C6 0.0129(10) 0.0150(11) 0.0268(13) 0.0009(8) 0.0017(9) -0.0033(9)
C7 0.0209(11) 0.0260(13) 0.0254(13) 0.0028(10) 0.0015(10) -0.0062(10)
C8 0.0333(14) 0.0381(17) 0.0370(16) 0.0069(12) 0.0075(13) -0.0174(13)
C9 0.0378(16) 0.0240(15) 0.059(2) 0.0068(12) 0.0051(15) -0.0209(14)
C10 0.0300(14) 0.0151(13) 0.0554(19) 0.0022(10) 0.0026(13) -0.0025(12)
C11 0.0172(11) 0.0149(11) 0.0347(14) 0.0003(9) 0.0003(10) 0.0010(10)
C12 0.0357(14) 0.0342(15) 0.0235(13) 0.0018(12) 0.0101(12) -0.0009(11)
C13 0.049(2) 0.068(3) 0.045(2) 0.0088(18) 0.0030(16) 0.0187(18)
C14 0.0477(19) 0.064(2) 0.047(2) -0.0008(17) 0.0233(17) 0.0024(17)
C15 0.0246(12) 0.0206(13) 0.0367(15) 0.0009(10) 0.0061(11) 0.0094(11)
C16 0.0363(16) 0.0362(18) 0.057(2) -0.0141(13) -0.0009(15) 0.0167(15)
C17 0.0381(16) 0.0409(18) 0.0355(16) -0.0128(13) 0.0043(13) 0.0061(14)
C18 0.0136(10) 0.0115(10) 0.0310(13) 0.0004(8) 0.0026(9) -0.0005(9)
C19 0.0219(11) 0.0187(12) 0.0298(14) 0.0000(9) 0.0026(10) -0.0052(10)
C20 0.0293(13) 0.0214(13) 0.0458(18) -0.0015(11) 0.0062(13) -0.0126(12)
C21 0.0302(14) 0.0146(13) 0.071(2) -0.0030(11) 0.0135(15) -0.0070(13)
C22 0.0282(13) 0.0176(13) 0.059(2) 0.0010(10) 0.0180(13) 0.0119(13)
C23 0.0165(11) 0.0199(12) 0.0344(14) 0.0043(9) 0.0069(10) 0.0068(10)
C24 0.0440(16) 0.0282(15) 0.0230(13) -0.0005(12) 0.0034(12) -0.0029(11)
C25 0.059(2) 0.074(3) 0.0342(18) 0.009(2) -0.0053(17) 0.0033(18)
C26 0.0471(18) 0.055(2) 0.0325(16) -0.0054(16) 0.0156(15) -0.0039(15)
C27 0.0309(14) 0.0307(15) 0.0315(15) 0.0014(11) 0.0116(12) 0.0090(12)
C28 0.057(2) 0.076(3) 0.0402(19) 0.017(2) 0.0103(17) 0.0219(19)
C29 0.0393(17) 0.047(2) 0.054(2) 0.0057(14) 0.0258(16) 0.0071(16)
C30 0.048(2) 0.069(3) 0.045(2) -0.008(2) 0.0088(19) -0.006(2)
C31 0.048(2) 0.034(2) 0.036(2) 0.0034(17) 0.0031(17) -0.0031(16)
Cl3 0.1267(13) 0.0573(8) 0.0562(7) -0.0177(8) 0.0283(8) 0.0119(6)
Cl4 0.0621(7) 0.0740(8) 0.0735(8) 0.0170(6) 0.0320(6) 0.0125(7)
C30A 0.048(2) 0.069(3) 0.045(2) -0.008(2) 0.0088(19) -0.006(2)
C31A 0.048(2) 0.034(2) 0.036(2) 0.0034(17) 0.0031(17) -0.0031(16)
Cl3A 0.1267(13) 0.0573(8) 0.0562(7) -0.0177(8) 0.0283(8) 0.0119(6)
Cl4A 0.0621(7) 0.0740(8) 0.0735(8) 0.0170(6) 0.0320(6) 0.0125(7)

loop_
_atom_type_symbol
_atom_type_description
_atom_type_scat_dispersion_real
_atom_type_scat_dispersion_imag
_atom_type_scat_source
C C 0.0033 0.0016 'International Tables Vol C Tables 4.2.6.8 and 6.1.1.4'
H H 0.0000 0.0000 'International Tables Vol C Tables 4.2.6.8 and 6.1.1.4'
N N 0.0061 0.0033 'International Tables Vol C Tables 4.2.6.8 and 6.1.1.4'
Cl Cl 0.1484 0.1585 'International Tables Vol C Tables 4.2.6.8 and 6.1.1.4'
Pd Pd -0.9988 1.0072 'International Tables Vol C Tables 4.2.6.8 and 6.1.1.4'

loop_
_geom_angle_atom_site_label_1
_geom_angle_atom_site_label_2
_geom_angle_atom_site_label_3
_geom_angle
N2 Pd1 N1 79.01(8)
N2 Pd1 Cl2 96.29(6)
N1 Pd1 Cl2 174.30(5)
N2 Pd1 Cl1 173.66(6)
N1 Pd1 Cl1 95.21(5)
Cl2 Pd1 Cl1 89.62(2)
C1 N1 C6 121.05(19)
C1 N1 Pd1 115.15(15)
C6 N1 Pd1 123.80(14)
C2 N2 C18 122.18(19)
C2 N2 Pd1 115.72(15)
C18 N2 Pd1 121.80(14)
N1 C1 C2 114.7(2)
N1 C1 C3 124.3(2)
C2 C1 C3 120.83(19)
N2 C2 C1 114.69(19)
N2 C2 C4 124.5(2)
C1 C2 C4 120.7(2)
C1 C3 H3A 109.5
C1 C3 H3B 109.5
H3A C3 H3B 109.5
C1 C3 H3C 109.5
H3A C3 H3C 109.5
H3B C3 H3C 109.5
C2 C4 C5 112.9(2)
C2 C4 H4A 109.0
C5 C4 H4A 109.0
C2 C4 H4B 109.0
C5 C4 H4B 109.0
H4A C4 H4B 107.8
C4 C5 H5A 109.5
C4 C5 H5B 109.5
H5A C5 H5B 109.5
C4 C5 H5C 109.5
H5A C5 H5C 109.5
H5B C5 H5C 109.5
C7 C6 C11 123.3(2)
C7 C6 N1 116.2(2)
C11 C6 N1 120.5(2)
C6 C7 C8 116.9(3)
C6 C7 C12 121.8(2)
C8 C7 C12 121.3(2)
C9 C8 C7 120.9(3)
C9 C8 H8 119.5
C7 C8 H8 119.5
C8 C9 C10 120.7(3)
C8 C9 H9 119.7
C10 C9 H9 119.7
C9 C10 C11 121.4(3)
C9 C10 H10 119.3
C11 C10 H10 119.3
C10 C11 C6 116.7(2)
C10 C11 C15 121.7(2)
C6 C11 C15 121.6(2)
C13 C12 C7 111.5(3)
C13 C12 C14 111.0(3)
C7 C12 C14 112.5(2)
C13 C12 H12 107.2
C7 C12 H12 107.2
C14 C12 H12 107.2
C12 C13 H13A 109.5
C12 C13 H13B 109.5
H13A C13 H13B 109.5
C12 C13 H13C 109.5
H13A C13 H13C 109.5
H13B C13 H13C 109.5
C12 C14 H14A 109.5
C12 C14 H14B 109.5
H14A C14 H14B 109.5
C12 C14 H14C 109.5
H14A C14 H14C 109.5
H14B C14 H14C 109.5
C11 C15 C16 113.5(2)
C11 C15 C17 111.3(2)
C16 C15 C17 109.9(2)
C11 C15 H15 107.3
C16 C15 H15 107.3
C17 C15 H15 107.3
C15 C16 H16A 109.5
C15 C16 H16B 109.5
H16A C16 H16B 109.5
C15 C16 H16C 109.5
H16A C16 H16C 109.5
H16B C16 H16C 109.5
C15 C17 H17A 109.5
C15 C17 H17B 109.5
H17A C17 H17B 109.5
C15 C17 H17C 109.5
H17A C17 H17C 109.5
H17B C17 H17C 109.5
C19 C18 C23 122.9(2)
C19 C18 N2 120.0(2)
C23 C18 N2 116.9(2)
C20 C19 C18 117.1(2)
C20 C19 C24 120.1(2)
C18 C19 C24 122.8(2)
C21 C20 C19 121.5(3)
C21 C20 H20 119.2
C19 C20 H20 119.2
C20 C21 C22 120.0(3)
C20 C21 H21 120.0
C22 C21 H21 120.0
C21 C22 C23 121.7(3)
C21 C22 H22 119.2
C23 C22 H22 119.2
C22 C23 C18 116.8(3)
C22 C23 C27 120.3(2)
C18 C23 C27 122.9(2)
C19 C24 C25 111.4(3)
C19 C24 C26 110.6(2)
C25 C24 C26 110.6(3)
C19 C24 H24 108.0
C25 C24 H24 108.0
C26 C24 H24 108.0
C24 C25 H25A 109.5
C24 C25 H25B 109.5
H25A C25 H25B 109.5
C24 C25 H25C 109.5
H25A C25 H25C 109.5
H25B C25 H25C 109.5
C24 C26 H26A 109.5
C24 C26 H26B 109.5
H26A C26 H26B 109.5
C24 C26 H26C 109.5
H26A C26 H26C 109.5
H26B C26 H26C 109.5
C23 C27 C29 111.0(2)
C23 C27 C28 112.8(3)
C29 C27 C28 109.8(2)
C23 C27 H27 107.6
C29 C27 H27 107.6
C28 C27 H27 107.6
C27 C28 H28A 109.5
C27 C28 H28B 109.5
H28A C28 H28B 109.5
C27 C28 H28C 109.5
H28A C28 H28C 109.5
H28B C28 H28C 109.5
C27 C29 H29A 109.5
C27 C29 H29B 109.5
H29A C29 H29B 109.5
C27 C29 H29C 109.5
H29A C29 H29C 109.5
H29B C29 H29C 109.5
C31 C30 Cl3 112.7(3)
C31 C30 H30A 109.1
Cl3 C30 H30A 109.1
C31 C30 H30B 109.1
Cl3 C30 H30B 109.1
H30A C30 H30B 107.8
C30 C31 Cl4 112.7(3)
C30 C31 H31A 109.0
Cl4 C31 H31A 109.0
C30 C31 H31B 109.0
Cl4 C31 H31B 109.0
H31A C31 H31B 107.8
C31A C30A Cl3A 116.3(16)
C31A C30A H30C 108.2
Cl3A C30A H30C 108.2
C31A C30A H30D 108.2
Cl3A C30A H30D 108.2
H30C C30A H30D 107.4
C30A C31A Cl4A 111.0(17)
C30A C31A H31C 109.4
Cl4A C31A H31C 109.4
C30A C31A H31D 109.4
Cl4A C31A H31D 109.4
H31C C31A H31D 108.0

loop_
_geom_bond_atom_site_label_1
_geom_bond_atom_site_label_2
_geom_bond_distance
Pd1 N2 2.0200(18)
Pd1 N1 2.0280(19)
Pd1 Cl2 2.2840(7)
Pd1 Cl1 2.2843(6)
N1 C1 1.297(3)
N1 C6 1.443(3)
N2 C2 1.293(3)
N2 C18 1.449(3)
C1 C2 1.492(3)
C1 C3 1.493(3)
C2 C4 1.497(3)
C3 H3A 0.9800
C3 H3B 0.9800
C3 H3C 0.9800
C4 C5 1.532(4)
C4 H4A 0.9900
C4 H4B 0.9900
C5 H5A 0.9800
C5 H5B 0.9800
C5 H5C 0.9800
C6 C7 1.401(3)
C6 C11 1.403(3)
C7 C8 1.402(4)
C7 C12 1.522(4)
C8 C9 1.373(5)
C8 H8 0.9500
C9 C10 1.383(4)
C9 H9 0.9500
C10 C11 1.393(4)
C10 H10 0.9500
C11 C15 1.521(4)
C12 C13 1.521(4)
C12 C14 1.531(4)
C12 H12 1.0000
C13 H13A 0.9800
C13 H13B 0.9800
C13 H13C 0.9800
C14 H14A 0.9800
C14 H14B 0.9800
C14 H14C 0.9800
C15 C16 1.528(4)
C15 C17 1.530(4)
C15 H15 1.0000
C16 H16A 0.9800
C16 H16B 0.9800
C16 H16C 0.9800
C17 H17A 0.9800
C17 H17B 0.9800
C17 H17C 0.9800
C18 C19 1.402(3)
C18 C23 1.405(3)
C19 C20 1.394(4)
C19 C24 1.516(4)
C20 C21 1.373(4)
C20 H20 0.9500
C21 C22 1.384(4)
C21 H21 0.9500
C22 C23 1.391(4)
C22 H22 0.9500
C23 C27 1.519(4)
C24 C25 1.528(4)
C24 C26 1.531(4)
C24 H24 1.0000
C25 H25A 0.9800
C25 H25B 0.9800
C25 H25C 0.9800
C26 H26A 0.9800
C26 H26B 0.9800
C26 H26C 0.9800
C27 C29 1.529(4)
C27 C28 1.535(4)
C27 H27 1.0000
C28 H28A 0.9800
C28 H28B 0.9800
C28 H28C 0.9800
C29 H29A 0.9800
C29 H29B 0.9800
C29 H29C 0.9800
C30 C31 1.482(6)
C30 Cl3 1.768(5)
C30 H30A 0.9900
C30 H30B 0.9900
C31 Cl4 1.772(4)
C31 H31A 0.9900
C31 H31B 0.9900
C30A C31A 1.460(8)
C30A Cl3A 1.761(6)
C30A H30C 0.9900
C30A H30D 0.9900
C31A Cl4A 1.762(5)
C31A H31C 0.9900
C31A H31D 0.9900

loop_
_geom_hbond_atom_site_label_D
_geom_hbond_atom_site_label_H
_geom_hbond_atom_site_label_A
_geom_hbond_site_symmetry_A
_geom_hbond_distance_DH
_geom_hbond_distance_HA
_geom_hbond_distance_DA
_geom_hbond_angle_DHA
C3 H3B Cl1 1_655 0.98 2.67 3.604(3) 160
C4 H4A Cl1 1_655 0.99 2.79 3.763(3) 166
C15 H15 Cl4 1_655 1.00 2.80 3.586(3) 136
C21 H21 Cl1 2_646 0.95 2.74 3.633(3) 156

_cod_database_fobs_code 2242192
